data_2216660
loop_
_publ_author_name
'Smolentsev, Anton I.'
'Gubanov, Alexander I.'
'Naumov, Dmitry Yu.'
'Danilenko, Andrey M.'

_publ_section_title
;
 Caesium hexafluoridoiridate(IV)
;
_journal_coeditor_code MG2040
_journal_issue 12
_journal_name_full 'Acta Crystallographica Section E'
_journal_page_first i201
_journal_page_last i201
_journal_paper_doi 10.1107/S160053680706000X
_journal_volume 63
_journal_year 2007
_chemical_formula_iupac 'Cs2 [Ir F6]'
_chemical_formula_moiety 'F6 Ir 2-, 2(Cs +)'
_chemical_formula_sum 'Cs2 F6 Ir'
_chemical_formula_weight 572.02
_chemical_name_common 'cesium hexafluoroiridate (IV)'
_chemical_name_systematic
;
Cesium hexafluoridoiridate(IV)
;
_space_group_IT_number 164
_symmetry_cell_setting trigonal
_symmetry_space_group_name_Hall '-P 3 2"'
_symmetry_space_group_name_H-M 'P -3 m 1'
_atom_sites_solution_primary direct
_atom_sites_solution_secondary difmap
_audit_creation_method SHELXL-97
_cell_angle_alpha 90.00
_cell_angle_beta 90.00
_cell_angle_gamma 120.00
_cell_formula_units_Z 1
_cell_length_a 6.2421(3)
_cell_length_b 6.2421(3)
_cell_length_c 5.0084(5)
_cell_measurement_reflns_used 982
_cell_measurement_temperature 296(2)
_cell_measurement_theta_max 30.03
_cell_measurement_theta_min 3.77
_cell_volume 169.00(2)
_computing_cell_refinement 'SAINT (Bruker, 2004)'
_computing_data_collection 'APEX2 (Bruker, 2004)'
_computing_data_reduction 'SAINT (Bruker, 2004)'
_computing_molecular_graphics
;
BS (Ozawa & Kang, 2004) and POV-Ray (Cason, 2002)
;
_computing_publication_material 'SHELXTL (Bruker, 2004)'
_computing_structure_refinement 'SHELXTL (Bruker, 2004)'
_computing_structure_solution 'SHELXTL (Bruker, 2004)'
_diffrn_ambient_temperature 296(2)
_diffrn_detector_area_resol_mean 25
_diffrn_measured_fraction_theta_full 1.000
_diffrn_measured_fraction_theta_max 1.000
_diffrn_measurement_device_type 'Bruker--Nonius X8 APEX CCD area-detector'
_diffrn_measurement_method '\f scans'
_diffrn_radiation_monochromator graphite
_diffrn_radiation_source 'fine-focus sealed tube'
_diffrn_radiation_type MoK\a
_diffrn_radiation_wavelength 0.71073
_diffrn_reflns_av_R_equivalents 0.0188
_diffrn_reflns_av_sigmaI/netI 0.0117
_diffrn_reflns_limit_h_max 8
_diffrn_reflns_limit_h_min -8
_diffrn_reflns_limit_k_max 5
_diffrn_reflns_limit_k_min -8
_diffrn_reflns_limit_l_max 7
_diffrn_reflns_limit_l_min -7
_diffrn_reflns_number 1513
_diffrn_reflns_theta_full 25.00
_diffrn_reflns_theta_max 30.03
_diffrn_reflns_theta_min 3.77
_diffrn_standards_decay_% 0
_diffrn_standards_number 0
_exptl_absorpt_coefficient_mu 30.396
_exptl_absorpt_correction_T_max 0.2875
_exptl_absorpt_correction_T_min 0.1342
_exptl_absorpt_correction_type multi-scan
_exptl_absorpt_process_details '(SADABS; Bruker, 2004)'
_exptl_crystal_colour light-pink
_exptl_crystal_density_diffrn 5.620
_exptl_crystal_density_method 'not measured'
_exptl_crystal_description needle
_exptl_crystal_F_000 241
_exptl_crystal_size_max 0.08
_exptl_crystal_size_mid 0.06
_exptl_crystal_size_min 0.04
_refine_diff_density_max 1.035
_refine_diff_density_min -0.488
_refine_ls_extinction_coef 0.0058(8)
_refine_ls_extinction_expression Fc^*^=kFc[1+0.001xFc^2^\l^3^/sin(2\q)]^-1/4^
_refine_ls_extinction_method SHELXL97
_refine_ls_goodness_of_fit_ref 1.055
_refine_ls_matrix_type full
_refine_ls_number_parameters 13
_refine_ls_number_reflns 211
_refine_ls_number_restraints 0
_refine_ls_restrained_S_all 1.055
_refine_ls_R_factor_all 0.0135
_refine_ls_R_factor_gt 0.0134
_refine_ls_shift/su_max 0.000
_refine_ls_shift/su_mean 0.000
_refine_ls_structure_factor_coef Fsqd
_refine_ls_weighting_details 'calc w=1/[\s^2^(Fo^2^)+(0.0133P)^2^+0.3436P] where P=(Fo^2^+2Fc^2^)/3'
_refine_ls_weighting_scheme calc
_refine_ls_wR_factor_gt 0.0283
_refine_ls_wR_factor_ref 0.0284
_reflns_number_gt 207
_reflns_number_total 211
_reflns_threshold_expression I>2\s(I)
_cod_data_source_file mg2040.cif
_cod_data_source_block I
_cod_depositor_comments
;
The following automatic conversions were performed:
'_geom_bond_publ_flag' value 'Yes' changed to 'yes' according to
'/home/saulius/struct/CIF-dictionaries/cif_core.dic' dictionary named
'cif_core.dic' version 2.4.1 from 2010-06-29 (4 times).

Automatic conversion script
Id: cif_fix_enum 1527 2010-12-29 10:47:43Z saulius 

The following automatic conversions were performed:

'_geom_bond_publ_flag' value 'Yes' changed to 'yes' according to
/home/saulius/struct/CIF-dictionaries/cif_core.dic dictionary named
'cif_core.dic' version 2.4.1 from 2010-06-29 (4 times).

Automatic conversion script
Id: cif_fix_values 1715 2011-07-08 13:25:40Z adriana 
;
_cod_database_code 2216660
_cod_database_fobs_code 2216660

loop_
_symmetry_equiv_pos_as_xyz
'x, y, z'
'-y, x-y, z'
'-x+y, -x, z'
'x-y, -y, -z'
'-x, -x+y, -z'
'y, x, -z'
'-x, -y, -z'
'y, -x+y, -z'
'x-y, x, -z'
'-x+y, y, z'
'x, x-y, z'
'-y, -x, z'

loop_
_atom_site_type_symbol
_atom_site_label
_atom_site_fract_x
_atom_site_fract_y
_atom_site_fract_z
_atom_site_U_iso_or_equiv
_atom_site_adp_type
_atom_site_calc_flag
_atom_site_refinement_flags
_atom_site_occupancy
Ir Ir1 0.0000 0.0000 0.5000 0.01382(13) Uani d S 1
Cs Cs1 0.6667 0.3333 0.19957(9) 0.02036(14) Uani d S 1
F F1 0.1497(2) 0.2995(4) 0.2862(5) 0.0233(5) Uani d S 1

loop_
_atom_site_aniso_label
_atom_site_aniso_U_11
_atom_site_aniso_U_22
_atom_site_aniso_U_33
_atom_site_aniso_U_12
_atom_site_aniso_U_13
_atom_site_aniso_U_23
Ir1 0.01221(14) 0.01221(14) 0.0171(2) 0.00610(7) 0.000 0.000
Cs1 0.01903(16) 0.01903(16) 0.0230(3) 0.00951(8) 0.000 0.000
F1 0.0245(10) 0.0171(12) 0.0258(13) 0.0085(6) 0.0037(5) 0.0075(10)

loop_
_atom_type_symbol
_atom_type_description
_atom_type_scat_dispersion_real
_atom_type_scat_dispersion_imag
_atom_type_scat_source
Cs Cs -0.3680 2.1192 'International Tables Vol C Tables 4.2.6.8 and 6.1.1.4'
Ir Ir -1.4442 7.9887 'International Tables Vol C Tables 4.2.6.8 and 6.1.1.4'
F F 0.0171 0.0103 'International Tables Vol C Tables 4.2.6.8 and 6.1.1.4'

loop_
_geom_angle_atom_site_label_1
_geom_angle_atom_site_label_2
_geom_angle_atom_site_label_3
_geom_angle_site_symmetry_1
_geom_angle_site_symmetry_3
_geom_angle
F1 Ir1 F1 8_556 2 180.00(11)
F1 Ir1 F1 8_556 9_556 92.50(10)
F1 Ir1 F1 2 9_556 87.50(10)
F1 Ir1 F1 8_556 7_556 92.50(10)
F1 Ir1 F1 2 7_556 87.50(10)
F1 Ir1 F1 9_556 7_556 92.50(10)
F1 Ir1 F1 8_556 . 87.50(10)
F1 Ir1 F1 2 . 92.50(10)
F1 Ir1 F1 9_556 . 87.50(10)
F1 Ir1 F1 7_556 . 180.00(11)
F1 Ir1 F1 8_556 3 87.50(10)
F1 Ir1 F1 2 3 92.50(10)
F1 Ir1 F1 9_556 3 180.0
F1 Ir1 F1 7_556 3 87.50(10)
F1 Ir1 F1 . 3 92.50(10)
F1 Ir1 Cs1 8_556 7_656 53.317(7)
F1 Ir1 Cs1 2 7_656 126.683(7)
F1 Ir1 Cs1 9_556 7_656 123.86(8)
F1 Ir1 Cs1 7_556 7_656 53.317(7)
F1 Ir1 Cs1 . 7_656 126.683(7)
F1 Ir1 Cs1 3 7_656 56.14(8)
F1 Ir1 Cs1 8_556 1_455 126.683(7)
F1 Ir1 Cs1 2 1_455 53.317(7)
F1 Ir1 Cs1 9_556 1_455 56.14(8)
F1 Ir1 Cs1 7_556 1_455 126.683(7)
F1 Ir1 Cs1 . 1_455 53.317(7)
F1 Ir1 Cs1 3 1_455 123.86(8)
Cs1 Ir1 Cs1 7_656 1_455 180.0
F1 Ir1 Cs1 8_556 7_666 53.317(7)
F1 Ir1 Cs1 2 7_666 126.683(7)
F1 Ir1 Cs1 9_556 7_666 53.317(7)
F1 Ir1 Cs1 7_556 7_666 123.86(8)
F1 Ir1 Cs1 . 7_666 56.14(8)
F1 Ir1 Cs1 3 7_666 126.683(7)
Cs1 Ir1 Cs1 7_656 7_666 106.101(7)
Cs1 Ir1 Cs1 1_455 7_666 73.899(7)
F1 Ir1 Cs1 8_556 1_445 126.683(7)
F1 Ir1 Cs1 2 1_445 53.317(7)
F1 Ir1 Cs1 9_556 1_445 126.683(7)
F1 Ir1 Cs1 7_556 1_445 56.14(8)
F1 Ir1 Cs1 . 1_445 123.86(8)
F1 Ir1 Cs1 3 1_445 53.317(7)
Cs1 Ir1 Cs1 7_656 1_445 73.899(7)
Cs1 Ir1 Cs1 1_455 1_445 106.101(7)
Cs1 Ir1 Cs1 7_666 1_445 180.0
F1 Ir1 Cs1 8_556 . 56.14(8)
F1 Ir1 Cs1 2 . 123.86(8)
F1 Ir1 Cs1 9_556 . 126.683(7)
F1 Ir1 Cs1 7_556 . 126.683(7)
F1 Ir1 Cs1 . . 53.317(7)
F1 Ir1 Cs1 3 . 53.317(7)
Cs1 Ir1 Cs1 7_656 . 73.899(7)
Cs1 Ir1 Cs1 1_455 . 106.101(7)
Cs1 Ir1 Cs1 7_666 . 73.899(7)
Cs1 Ir1 Cs1 1_445 . 106.101(7)
F1 Ir1 Cs1 8_556 7_556 123.86(8)
F1 Ir1 Cs1 2 7_556 56.14(8)
F1 Ir1 Cs1 9_556 7_556 53.317(7)
F1 Ir1 Cs1 7_556 7_556 53.317(7)
F1 Ir1 Cs1 . 7_556 126.683(7)
F1 Ir1 Cs1 3 7_556 126.683(7)
Cs1 Ir1 Cs1 7_656 7_556 106.101(7)
Cs1 Ir1 Cs1 1_455 7_556 73.899(7)
Cs1 Ir1 Cs1 7_666 7_556 106.101(7)
Cs1 Ir1 Cs1 1_445 7_556 73.899(7)
Cs1 Ir1 Cs1 . 7_556 180.0
F1 Cs1 F1 9_655 8 66.39(7)
F1 Cs1 F1 9_655 7_665 66.39(7)
F1 Cs1 F1 8 7_665 66.39(7)
F1 Cs1 F1 9_655 2_655 63.06(8)
F1 Cs1 F1 8 2_655 98.23(4)
F1 Cs1 F1 7_665 2_655 129.02(2)
F1 Cs1 F1 9_655 3_665 98.23(4)
F1 Cs1 F1 8 3_665 129.02(2)
F1 Cs1 F1 7_665 3_665 63.06(8)
F1 Cs1 F1 2_655 3_665 118.14(2)
F1 Cs1 F1 9_655 1_655 63.06(8)
F1 Cs1 F1 8 1_655 129.02(2)
F1 Cs1 F1 7_665 1_655 98.23(4)
F1 Cs1 F1 2_655 1_655 52.74(9)
F1 Cs1 F1 3_665 1_655 66.00(9)
F1 Cs1 F1 9_655 . 129.02(2)
F1 Cs1 F1 8 . 63.06(8)
F1 Cs1 F1 7_665 . 98.23(4)
F1 Cs1 F1 2_655 . 118.14(2)
F1 Cs1 F1 3_665 . 118.14(2)
F1 Cs1 F1 1_655 . 162.83(9)
F1 Cs1 F1 9_655 3 98.23(4)
F1 Cs1 F1 8 3 63.06(8)
F1 Cs1 F1 7_665 3 129.02(2)
F1 Cs1 F1 2_655 3 66.00(9)
F1 Cs1 F1 3_665 3 162.83(9)
F1 Cs1 F1 1_655 3 118.14(2)
F1 Cs1 F1 . 3 52.74(9)
F1 Cs1 F1 9_655 2_665 129.02(2)
F1 Cs1 F1 8 2_665 98.23(4)
F1 Cs1 F1 7_665 2_665 63.06(8)
F1 Cs1 F1 2_655 2_665 162.83(9)
F1 Cs1 F1 3_665 2_665 52.74(9)
F1 Cs1 F1 1_655 2_665 118.14(2)
F1 Cs1 F1 . 2_665 66.00(9)
F1 Cs1 F1 3 2_665 118.14(2)
F1 Cs1 F1 9_655 9_656 103.17(7)
F1 Cs1 F1 8 9_656 143.77(3)
F1 Cs1 F1 7_665 9_656 143.77(3)
F1 Cs1 F1 2_655 9_656 49.50(7)
F1 Cs1 F1 3_665 9_656 85.78(5)
F1 Cs1 F1 1_655 9_656 49.50(7)
F1 Cs1 F1 . 9_656 113.34(3)
F1 Cs1 F1 3 9_656 85.78(5)
F1 Cs1 F1 2_665 9_656 113.34(3)
F1 Cs1 F1 9_655 7_666 143.77(3)
F1 Cs1 F1 8 7_666 143.77(3)
F1 Cs1 F1 7_665 7_666 103.17(7)
F1 Cs1 F1 2_655 7_666 113.34(3)
F1 Cs1 F1 3_665 7_666 49.50(7)
F1 Cs1 F1 1_655 7_666 85.78(5)
F1 Cs1 F1 . 7_666 85.78(5)
F1 Cs1 F1 3 7_666 113.34(3)
F1 Cs1 F1 2_665 7_666 49.50(7)
F1 Cs1 F1 9_656 7_666 63.83(7)
F1 Cs1 F1 9_655 8_556 143.77(3)
F1 Cs1 F1 8 8_556 103.17(7)
F1 Cs1 F1 7_665 8_556 143.77(3)
F1 Cs1 F1 2_655 8_556 85.78(5)
F1 Cs1 F1 3_665 8_556 113.34(3)
F1 Cs1 F1 1_655 8_556 113.34(3)
F1 Cs1 F1 . 8_556 49.50(7)
F1 Cs1 F1 3 8_556 49.50(7)
F1 Cs1 F1 2_665 8_556 85.78(5)
F1 Cs1 F1 9_656 8_556 63.83(7)
F1 Cs1 F1 7_666 8_556 63.83(7)
Ir1 F1 Cs1 . 7_665 162.69(12)
Ir1 F1 Cs1 . 1_455 97.14(4)
Cs1 F1 Cs1 7_665 1_455 81.77(4)
Ir1 F1 Cs1 . . 97.14(4)
Cs1 F1 Cs1 7_665 . 81.77(4)
Cs1 F1 Cs1 1_455 . 162.83(9)
Ir1 F1 Cs1 . 7_666 94.15(9)
Cs1 F1 Cs1 7_665 7_666 103.17(7)
Cs1 F1 Cs1 1_455 7_666 94.22(5)
Cs1 F1 Cs1 . 7_666 94.22(5)

loop_
_geom_bond_atom_site_label_1
_geom_bond_atom_site_label_2
_geom_bond_site_symmetry_2
_geom_bond_distance
_geom_bond_publ_flag
Ir1 F1 8_556 1.941(2) ?
Ir1 F1 2 1.941(2) ?
Ir1 F1 9_556 1.941(2) ?
Ir1 F1 7_556 1.941(2) ?
Ir1 F1 . 1.941(2) yes
Ir1 F1 3 1.941(2) ?
Ir1 Cs1 7_656 3.9054(2) ?
Ir1 Cs1 1_455 3.9054(2) ?
Ir1 Cs1 7_666 3.9054(2) ?
Ir1 Cs1 1_445 3.9054(2) ?
Ir1 Cs1 . 3.9054(2) ?
Ir1 Cs1 7_556 3.9054(2) ?
Cs1 F1 9_655 3.140(2) ?
Cs1 F1 8 3.140(2) yes
Cs1 F1 7_665 3.140(2) ?
Cs1 F1 2_655 3.1564(4) ?
Cs1 F1 3_665 3.1564(4) ?
Cs1 F1 1_655 3.1564(4) ?
Cs1 F1 . 3.1564(4) yes
Cs1 F1 3 3.1564(4) ?
Cs1 F1 2_665 3.1564(4) ?
Cs1 F1 9_656 3.252(3) ?
Cs1 F1 7_666 3.252(3) ?
Cs1 F1 8_556 3.252(3) yes
F1 Cs1 7_665 3.140(2) ?
F1 Cs1 1_455 3.1564(4) ?
F1 Cs1 7_666 3.252(3) ?
